data_4337945
loop_
_publ_author_name
'Ali, Mazhar N.'
'Gibson, Quinn'
'Jeon, Sangjun'
'Zhou, Brian B.'
'Yazdani, Ali'
'Cava, R. J.'

_publ_section_title
;
 The Crystal and Electronic Structures of Cd3As2, the Three-Dimensional
 Electronic Analogue of Graphene.
;
_journal_issue 8
_journal_name_full 'Inorganic chemistry'
_journal_page_first 4062
_journal_page_last 4067
_journal_paper_doi 10.1021/ic403163d
_journal_volume 53
_journal_year 2014
_chemical_absolute_configuration Cd3As2
_chemical_compound_source 'Cava Lab Princeton University'
_chemical_enantioexcess_bulk 0
_chemical_enantioexcess_bulk_technique ' '
_chemical_enantioexcess_crystal 0
_chemical_enantioexcess_crystal_technique ' '
_chemical_formula_analytical 'As2 Cd3'
_chemical_formula_moiety 'As2 Cd3'
_chemical_formula_sum 'As2 Cd3'
_chemical_formula_weight 487.04
_chemical_melting_point 716
_chemical_name_common 'Cadmium Arsenide'
_chemical_name_systematic
;
 ?
;
_space_group_IT_number 142
_symmetry_cell_setting tetragonal
_symmetry_Int_Tables_number 142
_symmetry_space_group_name_Hall '-I 4bd 2c'
_symmetry_space_group_name_H-M 'I 41/a c d :2'
_atom_sites_solution_hydrogens undef
_atom_sites_solution_primary direct
_atom_sites_solution_secondary difmap
_audit_conform_dict_location ftp://ftp.iucr.org/pub/cif_core.dic
_audit_conform_dict_name cif_core.dic
_audit_conform_dict_version 2.4.3
_audit_creation_date 2014-02-18T15:01:14-00:00
_audit_creation_method 'WinGX routine CIF_UPDATE'
_cell_angle_alpha 90
_cell_angle_beta 90
_cell_angle_gamma 90
_cell_formula_units_Z 32
_cell_length_a 12.633(3)
_cell_length_b 12.633(3)
_cell_length_c 25.427(7)
_cell_measurement_reflns_used 4974
_cell_measurement_temperature 100(2)
_cell_measurement_theta_max 0
_cell_measurement_theta_min 0
_cell_measurement_wavelength 0.71073
_cell_volume 4058.0(18)
_computing_cell_refinement SHELXL-2013
_computing_data_collection 'Bruker APEX II Software'
_computing_data_reduction 'Bruker APEX II Software'
_computing_molecular_graphics 'Ortep for Windows (Farrugia, 2012)'
_computing_publication_material 'WinGX publication routines (Farrugia, 2012)'
_computing_structure_refinement 'SHELXL-2013 (Sheldrick, 2013)'
_computing_structure_solution 'SHELXS-97 (Sheldrick, 1990)'
_diffrn_ambient_temperature 100(2)
_diffrn_detector_area_resol_mean 0.75
_diffrn_measured_fraction_theta_full 0.991
_diffrn_measured_fraction_theta_max 0.991
_diffrn_measurement_device 'Bruker APEX II'
_diffrn_measurement_device_type 'Area Detector'
_diffrn_measurement_method 'Full Sphere'
_diffrn_orient_matrix_UB_11 0
_diffrn_orient_matrix_UB_12 0
_diffrn_orient_matrix_UB_13 0
_diffrn_orient_matrix_UB_21 0
_diffrn_orient_matrix_UB_22 0
_diffrn_orient_matrix_UB_23 0
_diffrn_orient_matrix_UB_31 0
_diffrn_orient_matrix_UB_32 0
_diffrn_orient_matrix_UB_33 0
_diffrn_radiation_monochromator graphite
_diffrn_radiation_probe x-ray
_diffrn_radiation_type MoK\a
_diffrn_radiation_wavelength 0.71073
_diffrn_reflns_av_R_equivalents 0.0617
_diffrn_reflns_av_unetI/netI 0.0238
_diffrn_reflns_Laue_measured_fraction_full 0
_diffrn_reflns_Laue_measured_fraction_max 0
_diffrn_reflns_limit_h_max 16
_diffrn_reflns_limit_h_min -16
_diffrn_reflns_limit_k_max 16
_diffrn_reflns_limit_k_min -16
_diffrn_reflns_limit_l_max 33
_diffrn_reflns_limit_l_min -33
_diffrn_reflns_number 21702
_diffrn_reflns_point_group_measured_fraction_full 0
_diffrn_reflns_point_group_measured_fraction_max 0
_diffrn_reflns_reduction_process ' '
_diffrn_reflns_theta_full 28.35
_diffrn_reflns_theta_max 28.35
_diffrn_reflns_theta_min 2.79
_diffrn_standards_decay_% 0
_diffrn_standards_interval_count 0
_diffrn_standards_interval_time 0
_diffrn_standards_number 0
_exptl_absorpt_coefficient_mu 25.219
_exptl_absorpt_correction_T_max 0.7457
_exptl_absorpt_correction_T_min 0.6315
_exptl_absorpt_correction_type multi-scan
_exptl_absorpt_process_details
;
        Bruker APEX II SADABS
;
_exptl_crystal_colour Silver
_exptl_crystal_density_diffrn 6.378
_exptl_crystal_density_meas 6.378
_exptl_crystal_density_method 'not measured'
_exptl_crystal_description 'Rod like'
_exptl_crystal_F_000 6720
_exptl_crystal_size_max 0.4
_exptl_crystal_size_mid 0.04
_exptl_crystal_size_min 0.04
_exptl_transmission_factor_max 0
_exptl_transmission_factor_min 0
_refine_diff_density_max 1.239
_refine_diff_density_min -1.247
_refine_diff_density_rms 0.258
_refine_ls_extinction_coef 0.0000091(12)
_refine_ls_extinction_expression Fc^*^=kFc[1+0.001xFc^2^\l^3^/sin(2\q)]^-1/4^
_refine_ls_extinction_method SHELXL
_refine_ls_F_calc_details ' '
_refine_ls_F_calc_formula ' '
_refine_ls_F_calc_precision 0
_refine_ls_goodness_of_fit_all 1.04
_refine_ls_goodness_of_fit_ref 1.04
_refine_ls_hydrogen_treatment undef
_refine_ls_matrix_type full
_refine_ls_number_constraints 0
_refine_ls_number_parameters 48
_refine_ls_number_reflns 1264
_refine_ls_number_restraints 0
_refine_ls_restrained_S_all 1.04
_refine_ls_R_factor_all 0.048
_refine_ls_structure_factor_coef Fsqd
_refine_ls_weighting_details 'calc w=1/[\s^2^(Fo^2^)+(0.0122P)^2^+20.0266P] where P=(Fo^2^+2Fc^2^)/3'
_refine_ls_weighting_scheme calc
_refine_ls_wR_factor_all 0.04
_refine_ls_wR_factor_ref 0.0401
_reflns_number_total 1274
_cod_data_source_file ic403163d_si_002.cif
_cod_data_source_block shelx
_cod_depositor_comments 'Adding full bibliography for 4337945.cif.'
_cod_original_cell_volume 4057.9(19)
_cod_original_sg_symbol_H-M I41/acd
_cod_database_code 4337945
_shelx_estimated_absorpt_t_min 0
_shelx_estimated_absorpt_t_max 0

loop_
_symmetry_equiv_pos_as_xyz
'x, y, z'
'-x+1/2, -y, z+1/2'
'-y+1/4, x+3/4, z+1/4'
'y+1/4, -x+1/4, z+3/4'
'-x+1/2, y, -z'
'x, -y, -z+1/2'
'y+1/4, x+3/4, -z+3/4'
'-y+1/4, -x+1/4, -z+1/4'
'x+1/2, y+1/2, z+1/2'
'-x+1, -y+1/2, z+1'
'-y+3/4, x+5/4, z+3/4'
'y+3/4, -x+3/4, z+5/4'
'-x+1, y+1/2, -z+1/2'
'x+1/2, -y+1/2, -z+1'
'y+3/4, x+5/4, -z+5/4'
'-y+3/4, -x+3/4, -z+3/4'
'-x, -y, -z'
'x-1/2, y, -z-1/2'
'y-1/4, -x-3/4, -z-1/4'
'-y-1/4, x-1/4, -z-3/4'
'x-1/2, -y, z'
'-x, y, z-1/2'
'-y-1/4, -x-3/4, z-3/4'
'y-1/4, x-1/4, z-1/4'
'-x+1/2, -y+1/2, -z+1/2'
'x, y+1/2, -z'
'y+1/4, -x-1/4, -z+1/4'
'-y+1/4, x+1/4, -z-1/4'
'x, -y+1/2, z+1/2'
'-x+1/2, y+1/2, z'
'-y+1/4, -x-1/4, z-1/4'
'y+1/4, x+1/4, z+1/4'

loop_
_atom_site_label
_atom_site_type_symbol
_atom_site_fract_x
_atom_site_fract_y
_atom_site_fract_z
_atom_site_U_iso_or_equiv
_atom_site_adp_type
_atom_site_occupancy
_atom_site_symmetry_multiplicity
_atom_site_calc_flag
_atom_site_refinement_flags
Cd1 Cd 0.13951(3) 0.36959(3) 0.052490(16) 0.00855(11) Uani 1 1 d .
Cd2 Cd 0.11169(3) 0.64224(3) 0.072496(15) 0.00840(10) Uani 1 1 d .
Cd3 Cd 0.11879(3) 0.10610(3) 0.062511(16) 0.00902(11) Uani 1 1 d .
As4 As 0.24597(4) 0.25789(5) 0.12315(2) 0.00605(19) Uani 1 1 d .
As5 As 0 0.25 -0.00073(3) 0.0058(2) Uani 1 2 d S
As6 As 0.25 0.51076(7) 0 0.0058(2) Uani 1 2 d S

loop_
_atom_site_aniso_label
_atom_site_aniso_U_11
_atom_site_aniso_U_22
_atom_site_aniso_U_33
_atom_site_aniso_U_23
_atom_site_aniso_U_13
_atom_site_aniso_U_12
Cd1 0.0086(2) 0.0077(2) 0.0094(2) 0.00180(15) -0.00032(15) -0.00164(17)
Cd2 0.0081(2) 0.0086(2) 0.0085(2) 0.00156(16) -0.00137(16) -0.00248(15)
Cd3 0.0092(2) 0.0092(2) 0.00864(19) 0.00036(15) 0.00258(14) 0.00172(19)
As4 0.0061(4) 0.0061(4) 0.0059(5) -0.0007(2) 0.0001(2) -0.0003(2)
As5 0.0061(6) 0.0056(6) 0.0056(6) 0 0 0.0008(3)
As6 0.0061(6) 0.0053(5) 0.0061(6) 0 0.0002(3) 0

loop_
_atom_type_symbol
_atom_type_description
_atom_type_scat_dispersion_real
_atom_type_scat_dispersion_imag
_atom_type_scat_source
As As 0.0499 2.0058 'International Tables Vol C Tables 4.2.6.8 and 6.1.1.4'
Cd Cd -0.8075 1.2024 'International Tables Vol C Tables 4.2.6.8 and 6.1.1.4'

loop_
_geom_angle_atom_site_label_1
_geom_angle_atom_site_label_2
_geom_angle_atom_site_label_3
_geom_angle
_geom_angle_site_symmetry_1
_geom_angle_site_symmetry_3
As6 Cd1 As4 115.84(2) . .
As6 Cd1 As5 118.29(3) . .
As4 Cd1 As5 112.01(2) . .
As6 Cd1 As4 104.76(2) . 15_444
As4 Cd1 As4 97.94(3) . 15_444
As5 Cd1 As4 104.75(2) . 15_444
As6 Cd1 Cd3 120.202(18) . 10_454
As4 Cd1 Cd3 120.05(2) . 10_454
As5 Cd1 Cd3 55.979(13) . 10_454
As4 Cd1 Cd3 49.248(16) 15_444 10_454
As6 Cd1 Cd3 138.98(2) . .
As4 Cd1 Cd3 57.249(16) . .
As5 Cd1 Cd3 55.121(14) . .
As4 Cd1 Cd3 116.134(18) 15_444 .
Cd3 Cd1 Cd3 90.535(15) 10_454 .
As4 Cd2 As4 117.77(2) 30 15_444
As4 Cd2 As5 114.10(2) 30 17_565
As4 Cd2 As5 116.64(2) 15_444 17_565
As4 Cd2 As6 101.90(2) 30 .
As4 Cd2 As6 102.69(3) 15_444 .
As5 Cd2 As6 99.65(3) 17_565 .
As4 Cd2 Cd3 55.831(15) 30 30
As4 Cd2 Cd3 115.75(2) 15_444 30
As5 Cd2 Cd3 122.540(18) 17_565 30
As6 Cd2 Cd3 46.655(12) . 30
As4 Cd2 Cd3 122.45(2) 30 26
As4 Cd2 Cd3 115.91(2) 15_444 26
As5 Cd2 Cd3 53.524(19) 17_565 26
As6 Cd2 Cd3 46.453(13) . 26
Cd3 Cd2 Cd3 83.335(13) 30 26
As6 Cd3 As4 122.90(3) 26_545 8
As6 Cd3 As5 106.66(3) 26_545 .
As4 Cd3 As5 110.08(2) 8 .
As6 Cd3 As4 105.97(3) 26_545 .
As4 Cd3 As4 109.07(3) 8 .
As5 Cd3 As4 99.64(2) . .
As6 Cd3 Cd3 126.132(17) 26_545 8
As4 Cd3 Cd3 59.48(2) 8 8
As5 Cd3 Cd3 123.163(17) . 8
As4 Cd3 Cd3 50.352(18) . 8
As6 Cd3 Cd1 129.077(19) 26_545 10_454
As4 Cd3 Cd1 59.295(19) 8 10_454
As5 Cd3 Cd1 51.302(12) . 10_454
As4 Cd3 Cd1 121.492(19) . 10_454
Cd3 Cd3 Cd1 99.533(13) 8 10_454
As6 Cd3 Cd1 111.41(2) 26_545 .
As4 Cd3 Cd1 125.66(2) 8 .
As5 Cd3 Cd1 50.578(11) . .
As4 Cd3 Cd1 49.349(18) . .
Cd3 Cd3 Cd1 88.245(16) 8 .
Cd1 Cd3 Cd1 88.787(15) 10_454 .
As6 Cd3 Cd2 58.326(16) 26_545 30_545
As4 Cd3 Cd2 128.42(2) 8 30_545
As5 Cd3 Cd2 118.483(15) . 30_545
As4 Cd3 Cd2 48.275(15) . 30_545
Cd3 Cd3 Cd2 79.411(15) 8 30_545
Cd1 Cd3 Cd2 167.021(17) 10_454 30_545
Cd1 Cd3 Cd2 78.263(13) . 30_545
As6 Cd3 Cd2 58.021(19) 26_545 26_545
As4 Cd3 Cd2 131.76(2) 8 26_545
As5 Cd3 Cd2 49.003(16) . 26_545
As4 Cd3 Cd2 116.62(2) . 26_545
Cd3 Cd3 Cd2 166.11(2) 8 26_545
Cd1 Cd3 Cd2 83.406(13) 10_454 26_545
Cd1 Cd3 Cd2 78.206(12) . 26_545
Cd2 Cd3 Cd2 94.655(13) 30_545 26_545
Cd3 As4 Cd2 107.45(3) 8 30_545
Cd3 As4 Cd1 119.82(2) 8 .
Cd2 As4 Cd1 107.95(3) 30_545 .
Cd3 As4 Cd2 108.57(3) 8 15_444
Cd2 As4 Cd2 93.04(2) 30_545 15_444
Cd1 As4 Cd2 116.30(3) . 15_444
Cd3 As4 Cd3 70.17(3) 8 .
Cd2 As4 Cd3 75.89(2) 30_545 .
Cd1 As4 Cd3 73.40(2) . .
Cd2 As4 Cd3 167.49(3) 15_444 .
Cd3 As4 Cd1 71.46(2) 8 15_444
Cd2 As4 Cd1 168.18(2) 30_545 15_444
Cd1 As4 Cd1 82.03(3) . 15_444
Cd2 As4 Cd1 76.53(2) 15_444 15_444
Cd3 As4 Cd1 113.82(2) . 15_444
Cd2 As5 Cd2 94.11(3) 17_565 26_545
Cd2 As5 Cd1 106.460(17) 17_565 10_454
Cd2 As5 Cd1 113.759(16) 26_545 10_454
Cd2 As5 Cd1 113.760(16) 17_565 .
Cd2 As5 Cd1 106.460(17) 26_545 .
Cd1 As5 Cd1 119.52(3) 10_454 .
Cd2 As5 Cd3 169.99(2) 17_565 .
Cd2 As5 Cd3 77.47(2) 26_545 .
Cd1 As5 Cd3 72.719(19) 10_454 .
Cd1 As5 Cd3 74.301(19) . .
Cd2 As5 Cd3 77.47(2) 17_565 10_454
Cd2 As5 Cd3 169.99(2) 26_545 10_454
Cd1 As5 Cd3 74.299(19) 10_454 10_454
Cd1 As5 Cd3 72.719(19) . 10_454
Cd3 As5 Cd3 111.39(3) . 10_454
Cd3 As6 Cd3 124.65(4) 26 30
Cd3 As6 Cd1 106.673(19) 26 .
Cd3 As6 Cd1 110.08(2) 30 .
Cd3 As6 Cd1 110.08(2) 26 5
Cd3 As6 Cd1 106.674(19) 30 5
Cd1 As6 Cd1 94.56(4) . 5
Cd3 As6 Cd2 75.02(2) 26 5
Cd3 As6 Cd2 75.53(3) 30 5
Cd1 As6 Cd2 170.21(3) . 5
Cd1 As6 Cd2 75.949(16) 5 5
Cd3 As6 Cd2 75.52(3) 26 .
Cd3 As6 Cd2 75.02(2) 30 .
Cd1 As6 Cd2 75.950(16) . .
Cd1 As6 Cd2 170.21(3) 5 .
Cd2 As6 Cd2 113.63(3) 5 .

loop_
_geom_bond_atom_site_label_1
_geom_bond_atom_site_label_2
_geom_bond_distance
_geom_bond_site_symmetry_2
Cd1 As6 2.6287(9) .
Cd1 As4 2.6510(9) .
Cd1 As5 2.6870(8) .
Cd1 As4 2.9813(9) 15_444
Cd1 Cd3 3.2875(11) 10_454
Cd1 Cd3 3.3486(11) .
Cd2 As4 2.6509(9) 30
Cd2 As4 2.6540(9) 15_444
Cd2 As5 2.6783(8) 17_565
Cd2 As6 3.0348(9) .
Cd2 Cd3 3.4447(11) 30
Cd2 Cd3 3.4641(11) 26
Cd3 As6 2.5932(8) 26_545
Cd3 As4 2.6268(9) 8
Cd3 As5 2.8535(8) .
Cd3 As4 2.9388(9) .
Cd3 Cd3 3.2094(12) 8
Cd3 Cd1 3.2874(11) 10_454
Cd3 Cd2 3.4447(11) 30_545
Cd3 Cd2 3.4642(11) 26_545
As4 Cd3 2.6269(9) 8
As4 Cd2 2.6509(9) 30_545
As4 Cd2 2.6540(9) 15_444
As4 Cd1 2.9814(9) 15_444
As5 Cd2 2.6783(8) 17_565
As5 Cd2 2.6783(8) 26_545
As5 Cd1 2.6870(8) 10_454
As5 Cd3 2.8536(8) 10_454
As6 Cd3 2.5932(8) 26
As6 Cd3 2.5933(8) 30
As6 Cd1 2.6287(9) 5
As6 Cd2 3.0348(9) 5
